data_4326191
loop_
_publ_author_name
'Chao Chen'
'Huayu Qiu'
'Wanzhi Chen'

_publ_section_title
;
 Synthesis and Characterization of Nickel Inverse 9-Metallacrown-3,
 Palladium-Silver, and Dinuclear Platinum Complexes Containing
 Pyrazole-Functionalized NHC Ligands
;
_journal_name_full 'Inorganic Chemistry'
_journal_page_first 8671
_journal_page_last 8678
_journal_paper_doi 10.1021/ic2012233
_journal_volume 50
_journal_year 2011
_chemical_formula_sum 'C31 H43 F12 N13 Ni3 O2 P2 S'
_chemical_formula_weight 1127.91
_chemical_name_systematic
; 
 ? 
;
_space_group_IT_number 2
_symmetry_cell_setting triclinic
_symmetry_space_group_name_Hall '-P 1'
_symmetry_space_group_name_H-M 'P -1'
_atom_sites_solution_hydrogens geom
_atom_sites_solution_primary direct
_atom_sites_solution_secondary difmap
_audit_creation_method SHELXL-97
_cell_angle_alpha 92.6380(10)
_cell_angle_beta 106.440(2)
_cell_angle_gamma 106.786(2)
_cell_formula_units_Z 2
_cell_length_a 10.9545(12)
_cell_length_b 15.3178(18)
_cell_length_c 15.4704(19)
_cell_measurement_temperature 298(2)
_cell_volume 2360.5(5)
_computing_cell_refinement 'Bruker SMART'
_computing_data_collection 'Bruker SMART'
_computing_data_reduction 'Bruker SAINT'
_computing_molecular_graphics 'Bruker SHELXTL'
_computing_publication_material 'Bruker SHELXTL'
_computing_structure_refinement 'Bruker SHELXTL'
_computing_structure_solution 'Bruker SHELXTL'
_diffrn_ambient_temperature 298(2)
_diffrn_measured_fraction_theta_full 0.986
_diffrn_measured_fraction_theta_max 0.986
_diffrn_measurement_device_type 'CCD area detector'
_diffrn_measurement_method 'phi and omega scans'
_diffrn_radiation_monochromator graphite
_diffrn_radiation_source 'fine-focus sealed tube'
_diffrn_radiation_type MoK\a
_diffrn_radiation_wavelength 0.71073
_diffrn_reflns_av_R_equivalents 0.1079
_diffrn_reflns_av_sigmaI/netI 0.1880
_diffrn_reflns_limit_h_max 13
_diffrn_reflns_limit_h_min -12
_diffrn_reflns_limit_k_max 13
_diffrn_reflns_limit_k_min -18
_diffrn_reflns_limit_l_max 18
_diffrn_reflns_limit_l_min -16
_diffrn_reflns_number 12510
_diffrn_reflns_theta_full 25.01
_diffrn_reflns_theta_max 25.01
_diffrn_reflns_theta_min 1.83
_exptl_absorpt_coefficient_mu 1.388
_exptl_absorpt_correction_T_max 0.8737
_exptl_absorpt_correction_T_min 0.7499
_exptl_absorpt_correction_type multi-scan
_exptl_absorpt_process_details sadabs
_exptl_crystal_colour yellow
_exptl_crystal_density_diffrn 1.587
_exptl_crystal_description block
_exptl_crystal_F_000 1148
_exptl_crystal_size_max 0.22
_exptl_crystal_size_mid 0.17
_exptl_crystal_size_min 0.10
_refine_diff_density_max 1.074
_refine_diff_density_min -0.804
_refine_diff_density_rms 0.148
_refine_ls_extinction_method none
_refine_ls_goodness_of_fit_ref 1.057
_refine_ls_hydrogen_treatment constr
_refine_ls_matrix_type full
_refine_ls_number_parameters 604
_refine_ls_number_reflns 8193
_refine_ls_number_restraints 0
_refine_ls_restrained_S_all 1.057
_refine_ls_R_factor_all 0.1882
_refine_ls_R_factor_gt 0.0948
_refine_ls_shift/su_max 0.001
_refine_ls_shift/su_mean 0.000
_refine_ls_structure_factor_coef Fsqd
_refine_ls_weighting_details 'calc w=1/[\s^2^(Fo^2^)+(0.1062P)^2^+0.0000P] where P=(Fo^2^+2Fc^2^)/3'
_refine_ls_weighting_scheme calc
_refine_ls_wR_factor_gt 0.2265
_refine_ls_wR_factor_ref 0.2614
_reflns_number_gt 3627
_reflns_number_total 8193
_reflns_threshold_expression >2sigma(I)
_cod_data_source_file ic2012233_si_002_1.cif
_cod_data_source_block 1
_cod_database_code 4326191

loop_
_symmetry_equiv_pos_as_xyz
'x, y, z'
'-x, -y, -z'

loop_
_atom_site_label
_atom_site_type_symbol
_atom_site_fract_x
_atom_site_fract_y
_atom_site_fract_z
_atom_site_U_iso_or_equiv
_atom_site_adp_type
_atom_site_occupancy
_atom_site_symmetry_multiplicity
_atom_site_calc_flag
_atom_site_refinement_flags
Ni1 Ni 0.40684(11) 0.62016(9) 0.07929(8) 0.0469(4) Uani 1 1 d .
Ni2 Ni 0.61700(13) 0.81703(9) 0.16382(8) 0.0521(4) Uani 1 1 d .
Ni3 Ni 0.51015(12) 0.67944(9) 0.29326(8) 0.0520(4) Uani 1 1 d .
F1 F 1.1033(14) 0.3586(14) 0.4119(10) 0.248(7) Uani 1 1 d .
F2 F 0.8144(17) 0.2707(15) 0.3195(12) 0.287(9) Uani 1 1 d .
F3 F 0.9357(14) 0.3623(12) 0.4412(9) 0.215(6) Uani 1 1 d .
F4 F 0.973(2) 0.2473(13) 0.4229(11) 0.281(10) Uani 1 1 d .
F5 F 0.9648(19) 0.2512(12) 0.2862(9) 0.239(7) Uani 1 1 d .
F6 F 0.9635(18) 0.3814(12) 0.3029(10) 0.263(9) Uani 1 1 d .
F7 F 0.0501(16) 0.7890(12) 0.0459(10) 0.247(7) Uani 1 1 d .
F8 F 0.148(2) 0.9024(14) 0.2246(12) 0.286(9) Uani 1 1 d .
F9 F -0.0359(16) 0.8318(13) 0.1426(11) 0.244(7) Uani 1 1 d .
F10 F 0.080(2) 0.9244(14) 0.0840(14) 0.303(11) Uani 1 1 d .
F11 F 0.2471(14) 0.8886(11) 0.1260(10) 0.229(7) Uani 1 1 d .
F12 F 0.1166(19) 0.7738(11) 0.1796(13) 0.269(9) Uani 1 1 d .
N1 N 0.4832(8) 0.6910(6) 0.0027(5) 0.051(2) Uani 1 1 d .
N2 N 0.5638(8) 0.7799(5) 0.0409(5) 0.049(2) Uani 1 1 d .
N3 N 0.6781(9) 0.9678(7) 0.0674(6) 0.065(3) Uani 1 1 d .
N4 N 0.6109(9) 1.0062(7) 0.1752(7) 0.067(3) Uani 1 1 d .
N5 N 0.6988(8) 0.8501(6) 0.2894(6) 0.062(3) Uani 1 1 d .
N6 N 0.6385(8) 0.7935(6) 0.3414(5) 0.063(3) Uani 1 1 d .
N7 N 0.5298(10) 0.7271(7) 0.4796(6) 0.071(3) Uani 1 1 d .
N8 N 0.3273(10) 0.6584(7) 0.4027(7) 0.075(3) Uani 1 1 d .
N9 N 0.4072(8) 0.5580(6) 0.2478(5) 0.052(2) Uani 1 1 d .
N10 N 0.3519(7) 0.5379(5) 0.1552(5) 0.050(2) Uani 1 1 d .
N11 N 0.1716(8) 0.4741(6) -0.0200(5) 0.051(2) Uani 1 1 d .
N12 N 0.1603(8) 0.6013(6) -0.0667(5) 0.049(2) Uani 1 1 d .
N13 N 0.297(2) 0.1436(18) 0.2763(13) 0.094(8) Uani 0.50 1 d P
N14 N 0.556(7) 1.012(5) 0.554(3) 0.183(17) Uani 0.50 1 d P
O1 O 0.5582(6) 0.6899(4) 0.1823(4) 0.0526(18) Uani 1 1 d .
H1D H 0.6222 0.6679 0.1865 0.063 Uiso 1 1 d R
O2 O 0.7573(8) 0.6248(6) 0.2007(5) 0.089(3) Uani 1 1 d .
P1 P 0.9558(5) 0.3118(4) 0.3627(3) 0.1018(14) Uani 1 1 d .
P2 P 0.1089(6) 0.8502(4) 0.1365(3) 0.1159(17) Uani 1 1 d .
S1 S 0.8610(4) 0.6194(3) 0.2816(3) 0.1191(15) Uani 1 1 d .
C1 C 0.9007(12) 0.9863(9) 0.3107(8) 0.092(4) Uani 1 1 d .
H1A H 0.9907 0.9852 0.3368 0.138 Uiso 1 1 calc R
H1B H 0.8957 1.0459 0.3277 0.138 Uiso 1 1 calc R
H1C H 0.8754 0.9737 0.2456 0.138 Uiso 1 1 calc R
C2 C 0.8060(11) 0.9137(8) 0.3454(7) 0.072(3) Uani 1 1 d .
C3 C 0.8174(12) 0.8997(9) 0.4327(8) 0.082(4) Uani 1 1 d .
H3 H 0.8845 0.9340 0.4846 0.098 Uiso 1 1 calc R
C4 C 0.7081(12) 0.8231(8) 0.4292(7) 0.072(3) Uani 1 1 d .
C5 C 0.6727(12) 0.7692(9) 0.5021(7) 0.079(4) Uani 1 1 d .
H5A H 0.7160 0.7218 0.5097 0.095 Uiso 1 1 calc R
H5B H 0.7057 0.8099 0.5593 0.095 Uiso 1 1 calc R
C6 C 0.4512(12) 0.6864(8) 0.3949(7) 0.070(3) Uani 1 1 d .
C7 C 0.3340(15) 0.6814(10) 0.4906(9) 0.086(4) Uani 1 1 d .
H7 H 0.2611 0.6679 0.5128 0.103 Uiso 1 1 calc R
C8 C 0.4534(15) 0.7234(10) 0.5371(9) 0.085(4) Uani 1 1 d .
H8 H 0.4842 0.7473 0.5985 0.102 Uiso 1 1 calc R
C9 C 0.2025(12) 0.6168(10) 0.3250(9) 0.097(4) Uani 1 1 d .
H9A H 0.1424 0.6520 0.3230 0.146 Uiso 1 1 calc R
H9B H 0.1602 0.5546 0.3326 0.146 Uiso 1 1 calc R
H9C H 0.2244 0.6168 0.2691 0.146 Uiso 1 1 calc R
C10 C 0.4160(12) 0.4694(8) 0.3820(7) 0.077(4) Uani 1 1 d .
H10A H 0.4981 0.4544 0.3968 0.116 Uiso 1 1 calc R
H10B H 0.3483 0.4219 0.3962 0.116 Uiso 1 1 calc R
H10C H 0.4305 0.5270 0.4168 0.116 Uiso 1 1 calc R
C11 C 0.3704(10) 0.4771(8) 0.2815(7) 0.061(3) Uani 1 1 d .
C12 C 0.2896(10) 0.4086(7) 0.2099(7) 0.059(3) Uani 1 1 d .
H12 H 0.2490 0.3473 0.2141 0.071 Uiso 1 1 calc R
C13 C 0.2807(10) 0.4481(7) 0.1316(7) 0.052(3) Uani 1 1 d .
C14 C 0.2199(10) 0.4079(7) 0.0352(7) 0.061(3) Uani 1 1 d .
H14A H 0.1456 0.3525 0.0290 0.074 Uiso 1 1 calc R
H14B H 0.2858 0.3909 0.0133 0.074 Uiso 1 1 calc R
C15 C 0.2415(9) 0.5647(7) -0.0089(6) 0.048(3) Uani 1 1 d .
C16 C 0.0417(10) 0.5334(8) -0.1161(7) 0.062(3) Uani 1 1 d .
H16 H -0.0293 0.5419 -0.1610 0.074 Uiso 1 1 calc R
C17 C 0.0488(10) 0.4554(9) -0.0876(7) 0.062(3) Uani 1 1 d .
H17 H -0.0160 0.3980 -0.1087 0.074 Uiso 1 1 calc R
C18 C 0.1871(12) 0.6983(8) -0.0773(7) 0.067(3) Uani 1 1 d .
H18A H 0.2437 0.7352 -0.0205 0.101 Uiso 1 1 calc R
H18B H 0.1041 0.7120 -0.0956 0.101 Uiso 1 1 calc R
H18C H 0.2313 0.7115 -0.1229 0.101 Uiso 1 1 calc R
C19 C 0.4105(11) 0.5904(7) -0.1480(7) 0.069(3) Uani 1 1 d .
H19A H 0.4146 0.5391 -0.1152 0.103 Uiso 1 1 calc R
H19B H 0.4496 0.5880 -0.1959 0.103 Uiso 1 1 calc R
H19C H 0.3186 0.5878 -0.1736 0.103 Uiso 1 1 calc R
C20 C 0.4863(10) 0.6785(7) -0.0843(7) 0.055(3) Uani 1 1 d .
C21 C 0.5719(10) 0.7582(7) -0.1009(7) 0.056(3) Uani 1 1 d .
H21 H 0.5944 0.7682 -0.1540 0.067 Uiso 1 1 calc R
C22 C 0.6168(10) 0.8198(7) -0.0211(7) 0.055(3) Uani 1 1 d .
C23 C 0.7125(12) 0.9156(7) 0.0038(8) 0.069(3) Uani 1 1 d .
H23A H 0.8030 0.9136 0.0306 0.083 Uiso 1 1 calc R
H23B H 0.7097 0.9451 -0.0505 0.083 Uiso 1 1 calc R
C24 C 0.6386(10) 0.9381(8) 0.1376(7) 0.058(3) Uani 1 1 d .
C25 C 0.6376(14) 1.0809(9) 0.1291(10) 0.086(4) Uani 1 1 d .
H25 H 0.6285 1.1380 0.1430 0.103 Uiso 1 1 calc R
C26 C 0.6777(14) 1.0572(10) 0.0630(9) 0.086(4) Uani 1 1 d .
H26 H 0.7017 1.0939 0.0204 0.103 Uiso 1 1 calc R
C27 C 0.5585(14) 1.0050(9) 0.2503(9) 0.093(4) Uani 1 1 d .
H27A H 0.6314 1.0265 0.3060 0.139 Uiso 1 1 calc R
H27B H 0.5058 0.9433 0.2517 0.139 Uiso 1 1 calc R
H27C H 0.5034 1.0444 0.2434 0.139 Uiso 1 1 calc R
C28 C 0.9342(16) 0.7305(11) 0.3453(10) 0.123(6) Uani 1 1 d .
H28A H 0.9708 0.7734 0.3088 0.184 Uiso 1 1 calc R
H28B H 1.0045 0.7296 0.3986 0.184 Uiso 1 1 calc R
H28C H 0.8672 0.7489 0.3631 0.184 Uiso 1 1 calc R
C29 C 0.7988(19) 0.5612(12) 0.3615(10) 0.151(8) Uani 1 1 d .
H29A H 0.7347 0.5867 0.3749 0.226 Uiso 1 1 calc R
H29B H 0.8712 0.5676 0.4162 0.226 Uiso 1 1 calc R
H29C H 0.7561 0.4971 0.3377 0.226 Uiso 1 1 calc R
C30 C 0.193(4) 0.1402(19) 0.227(2) 0.101(11) Uani 0.50 1 d P
C31 C 0.061(3) 0.141(2) 0.1627(19) 0.110(10) Uani 0.50 1 d P
H31A H 0.0018 0.1452 0.1965 0.165 Uiso 0.50 1 calc PR
H31B H 0.0222 0.0845 0.1207 0.165 Uiso 0.50 1 calc PR
H31C H 0.0763 0.1921 0.1297 0.165 Uiso 0.50 1 calc PR
C32 C 0.451(8) 0.964(4) 0.509(7) 0.155(19) Uani 0.50 1 d P
C33 C 0.310(4) 0.916(3) 0.447(3) 0.160(16) Uani 0.50 1 d P
H33A H 0.2881 0.8503 0.4327 0.240 Uiso 0.50 1 d PR
H33B H 0.2979 0.9429 0.3917 0.240 Uiso 0.50 1 d PR
H33C H 0.2530 0.9289 0.4791 0.240 Uiso 0.50 1 d PR

loop_
_atom_site_aniso_label
_atom_site_aniso_U_11
_atom_site_aniso_U_22
_atom_site_aniso_U_33
_atom_site_aniso_U_23
_atom_site_aniso_U_13
_atom_site_aniso_U_12
Ni1 0.0347(7) 0.0476(9) 0.0439(7) 0.0072(6) 0.0006(5) 0.0025(6)
Ni2 0.0452(8) 0.0488(9) 0.0444(7) 0.0070(6) 0.0011(6) 0.0006(6)
Ni3 0.0416(8) 0.0558(9) 0.0448(7) 0.0094(6) 0.0027(6) 0.0049(7)
F1 0.132(11) 0.35(2) 0.219(15) 0.031(15) 0.023(11) 0.039(13)
F2 0.171(14) 0.35(2) 0.223(16) -0.010(16) -0.007(13) -0.019(15)
F3 0.189(13) 0.289(18) 0.163(11) -0.047(11) 0.075(10) 0.064(12)
F4 0.34(3) 0.240(18) 0.179(14) 0.087(14) -0.002(15) 0.040(18)
F5 0.29(2) 0.27(2) 0.167(13) -0.032(12) 0.057(13) 0.137(16)
F6 0.30(2) 0.242(17) 0.171(12) 0.100(13) 0.018(13) 0.013(15)
F7 0.232(16) 0.257(18) 0.190(13) -0.080(13) 0.056(12) 0.011(13)
F8 0.30(2) 0.27(2) 0.195(15) -0.084(14) 0.052(15) -0.013(16)
F9 0.177(14) 0.34(2) 0.235(16) 0.044(15) 0.109(13) 0.058(14)
F10 0.26(2) 0.25(2) 0.30(2) 0.114(19) 0.005(17) 0.008(16)
F11 0.145(11) 0.279(17) 0.198(13) 0.054(12) 0.043(10) -0.024(11)
F12 0.29(2) 0.171(14) 0.29(2) 0.112(15) -0.003(15) 0.065(13)
N1 0.045(5) 0.048(6) 0.050(5) 0.004(4) 0.003(4) 0.010(4)
N2 0.047(5) 0.041(5) 0.056(5) 0.013(4) 0.010(4) 0.015(4)
N3 0.071(7) 0.043(7) 0.069(6) 0.012(5) 0.014(5) 0.006(5)
N4 0.067(6) 0.052(7) 0.071(7) 0.006(6) 0.014(5) 0.008(5)
N5 0.051(5) 0.052(6) 0.060(5) 0.008(4) 0.002(4) -0.006(4)
N6 0.054(5) 0.067(6) 0.049(5) 0.008(4) 0.000(4) 0.005(5)
N7 0.070(7) 0.082(7) 0.055(6) 0.006(5) 0.016(5) 0.019(6)
N8 0.063(7) 0.087(8) 0.070(7) 0.012(5) 0.021(5) 0.016(6)
N9 0.048(5) 0.055(6) 0.048(5) 0.020(4) 0.009(4) 0.012(4)
N10 0.040(5) 0.045(6) 0.052(5) 0.012(4) 0.001(4) 0.005(4)
N11 0.037(5) 0.052(6) 0.053(5) 0.004(4) 0.002(4) 0.010(4)
N12 0.041(5) 0.049(6) 0.049(5) 0.003(4) 0.003(4) 0.012(4)
N13 0.075(15) 0.13(2) 0.043(12) -0.009(12) 0.015(10) -0.017(15)
N14 0.19(6) 0.18(4) 0.12(4) -0.01(4) 0.01(4) 0.02(4)
O1 0.045(4) 0.051(4) 0.048(4) 0.011(3) 0.000(3) 0.009(3)
O2 0.081(6) 0.105(7) 0.071(5) -0.001(5) -0.007(4) 0.046(5)
P1 0.097(3) 0.144(4) 0.061(2) 0.026(3) 0.016(2) 0.040(3)
P2 0.142(5) 0.087(3) 0.097(3) 0.010(3) 0.051(3) -0.010(3)
S1 0.087(3) 0.135(4) 0.113(3) -0.017(3) 0.004(2) 0.034(3)
C1 0.076(9) 0.084(9) 0.071(8) 0.005(7) 0.000(7) -0.019(7)
C2 0.060(7) 0.071(8) 0.053(7) 0.002(6) -0.005(5) -0.004(6)
C3 0.067(8) 0.087(9) 0.052(7) -0.003(6) -0.006(6) -0.006(7)
C4 0.068(8) 0.078(9) 0.047(6) 0.003(6) 0.006(6) 0.003(7)
C5 0.077(9) 0.088(10) 0.051(7) 0.003(6) 0.005(6) 0.009(7)
C6 0.064(8) 0.075(9) 0.058(7) 0.013(6) 0.011(6) 0.010(7)
C7 0.084(10) 0.102(11) 0.077(9) 0.005(8) 0.035(8) 0.027(9)
C8 0.088(10) 0.100(11) 0.060(8) 0.004(7) 0.025(8) 0.018(9)
C9 0.052(8) 0.122(12) 0.107(11) 0.021(9) 0.016(7) 0.017(8)
C10 0.088(9) 0.069(9) 0.069(8) 0.020(6) 0.019(7) 0.022(7)
C11 0.050(6) 0.065(8) 0.062(7) 0.018(6) 0.012(5) 0.011(6)
C12 0.050(6) 0.050(7) 0.072(7) 0.017(6) 0.015(5) 0.011(6)
C13 0.041(6) 0.048(7) 0.061(7) 0.014(5) 0.010(5) 0.008(5)
C14 0.050(6) 0.053(7) 0.067(7) 0.006(6) 0.004(5) 0.008(6)
C15 0.039(6) 0.049(7) 0.048(6) 0.004(5) 0.005(4) 0.012(5)
C16 0.040(6) 0.069(9) 0.056(6) -0.001(6) -0.006(5) 0.007(6)
C17 0.040(6) 0.061(8) 0.059(7) 0.002(6) -0.006(5) 0.002(6)
C18 0.069(8) 0.060(8) 0.063(7) 0.008(6) 0.005(6) 0.021(7)
C19 0.066(8) 0.064(8) 0.068(7) -0.009(6) 0.019(6) 0.012(6)
C20 0.049(6) 0.058(7) 0.049(6) 0.006(5) 0.006(5) 0.012(6)
C21 0.059(7) 0.055(7) 0.057(7) 0.013(6) 0.017(5) 0.024(6)
C22 0.053(6) 0.051(7) 0.056(7) 0.015(5) 0.013(5) 0.012(6)
C23 0.065(8) 0.060(8) 0.072(8) 0.013(6) 0.021(6) 0.002(6)
C24 0.052(7) 0.055(8) 0.054(7) 0.003(6) 0.008(5) 0.009(6)
C25 0.090(10) 0.063(10) 0.087(10) 0.003(8) 0.013(8) 0.012(8)
C26 0.091(10) 0.063(11) 0.076(9) 0.013(7) 0.008(8) 0.001(8)
C27 0.093(10) 0.080(10) 0.089(10) 0.004(8) 0.012(8) 0.020(8)
C28 0.104(12) 0.114(13) 0.106(12) -0.019(10) 0.000(9) 0.007(10)
C29 0.167(18) 0.143(15) 0.072(10) -0.015(10) 0.013(11) -0.028(13)
C30 0.13(3) 0.08(2) 0.08(2) 0.016(17) 0.06(2) -0.01(2)
C31 0.09(2) 0.13(3) 0.080(19) 0.032(18) 0.014(17) 0.01(2)
C32 0.16(5) 0.16(5) 0.10(4) 0.00(4) 0.02(4) 0.01(4)
C33 0.17(4) 0.15(4) 0.11(3) -0.01(3) 0.01(3) 0.02(3)

loop_
_atom_type_symbol
_atom_type_description
_atom_type_scat_dispersion_real
_atom_type_scat_dispersion_imag
_atom_type_scat_source
C C 0.0033 0.0016 'International Tables Vol C Tables 4.2.6.8 and 6.1.1.4'
H H 0.0000 0.0000 'International Tables Vol C Tables 4.2.6.8 and 6.1.1.4'
N N 0.0061 0.0033 'International Tables Vol C Tables 4.2.6.8 and 6.1.1.4'
O O 0.0106 0.0060 'International Tables Vol C Tables 4.2.6.8 and 6.1.1.4'
Ni Ni 0.3393 1.1124 'International Tables Vol C Tables 4.2.6.8 and 6.1.1.4'
P P 0.1023 0.0942 'International Tables Vol C Tables 4.2.6.8 and 6.1.1.4'
F F 0.0171 0.0103 'International Tables Vol C Tables 4.2.6.8 and 6.1.1.4'
S S 0.1246 0.1234 'International Tables Vol C Tables 4.2.6.8 and 6.1.1.4'

loop_
_geom_angle_atom_site_label_1
_geom_angle_atom_site_label_2
_geom_angle_atom_site_label_3
_geom_angle
_geom_angle_site_symmetry_1
_geom_angle_site_symmetry_3
N10 Ni1 N1 169.7(4) . .
N10 Ni1 C15 88.6(4) . .
N1 Ni1 C15 95.1(4) . .
N10 Ni1 O1 88.9(3) . .
N1 Ni1 O1 89.4(3) . .
C15 Ni1 O1 168.2(4) . .
N2 Ni2 N5 169.9(4) . .
N2 Ni2 C24 87.7(4) . .
N5 Ni2 C24 95.5(4) . .
N2 Ni2 O1 89.3(3) . .
N5 Ni2 O1 89.4(3) . .
C24 Ni2 O1 168.9(4) . .
N9 Ni3 N6 170.0(4) . .
N9 Ni3 C6 96.2(4) . .
N6 Ni3 C6 88.1(4) . .
N9 Ni3 O1 89.0(3) . .
N6 Ni3 O1 88.2(3) . .
C6 Ni3 O1 169.8(4) . .
C20 N1 N2 107.7(7) . .
C20 N1 Ni1 136.7(7) . .
N2 N1 Ni1 115.6(6) . .
C22 N2 N1 108.2(8) . .
C22 N2 Ni2 128.2(7) . .
N1 N2 Ni2 121.7(6) . .
C24 N3 C26 109.2(11) . .
C24 N3 C23 126.5(10) . .
C26 N3 C23 124.3(11) . .
C24 N4 C25 109.2(11) . .
C24 N4 C27 127.0(10) . .
C25 N4 C27 123.7(12) . .
C2 N5 N6 107.6(8) . .
C2 N5 Ni2 137.5(8) . .
N6 N5 Ni2 114.8(6) . .
C4 N6 N5 108.9(8) . .
C4 N6 Ni3 126.6(8) . .
N5 N6 Ni3 122.7(6) . .
C6 N7 C8 110.4(10) . .
C6 N7 C5 122.7(10) . .
C8 N7 C5 126.9(10) . .
C6 N8 C7 109.2(11) . .
C6 N8 C9 124.5(10) . .
C7 N8 C9 126.1(11) . .
C11 N9 N10 106.3(8) . .
C11 N9 Ni3 137.4(7) . .
N10 N9 Ni3 116.3(6) . .
C13 N10 N9 110.2(7) . .
C13 N10 Ni1 127.1(7) . .
N9 N10 Ni1 121.2(6) . .
C15 N11 C17 109.9(9) . .
C15 N11 C14 123.5(8) . .
C17 N11 C14 126.5(9) . .
C15 N12 C16 110.6(9) . .
C15 N12 C18 126.2(8) . .
C16 N12 C18 123.2(9) . .
C32 N14 C32 78(7) 2_676 .
C32 N14 C33 67(9) 2_676 2_676
C32 N14 C33 145(9) . 2_676
C32 N14 N14 42(4) 2_676 2_676
C32 N14 N14 37(4) . 2_676
C33 N14 N14 109(7) 2_676 2_676
Ni2 O1 Ni3 110.9(3) . .
Ni2 O1 Ni1 110.0(3) . .
Ni3 O1 Ni1 110.2(3) . .
F4 P1 F2 97.4(12) . .
F4 P1 F6 169.7(13) . .
F2 P1 F6 92.1(10) . .
F4 P1 F3 83.7(10) . .
F2 P1 F3 92.8(11) . .
F6 P1 F3 100.1(12) . .
F4 P1 F1 82.9(10) . .
F2 P1 F1 176.9(12) . .
F6 P1 F1 87.9(10) . .
F3 P1 F1 84.2(9) . .
F4 P1 F5 91.7(12) . .
F2 P1 F5 83.0(10) . .
F6 P1 F5 85.3(10) . .
F3 P1 F5 173.3(11) . .
F1 P1 F5 100.1(11) . .
F12 P2 F8 87.9(12) . .
F12 P2 F10 171.7(12) . .
F8 P2 F10 96.1(13) . .
F12 P2 F7 89.4(11) . .
F8 P2 F7 172.5(11) . .
F10 P2 F7 85.7(11) . .
F12 P2 F11 103.2(12) . .
F8 P2 F11 93.0(10) . .
F10 P2 F11 83.9(10) . .
F7 P2 F11 94.4(9) . .
F12 P2 F9 88.9(11) . .
F8 P2 F9 84.1(10) . .
F10 P2 F9 84.3(11) . .
F7 P2 F9 88.9(9) . .
F11 P2 F9 167.5(11) . .
O2 S1 C29 113.9(7) . .
O2 S1 C28 107.4(7) . .
C29 S1 C28 98.4(8) . .
N5 C2 C3 110.0(10) . .
N5 C2 C1 122.1(10) . .
C3 C2 C1 127.9(10) . .
C2 C3 C4 106.1(10) . .
N6 C4 C3 107.4(10) . .
N6 C4 C5 120.8(10) . .
C3 C4 C5 131.4(10) . .
N7 C5 C4 111.2(9) . .
N8 C6 N7 103.8(10) . .
N8 C6 Ni3 130.7(9) . .
N7 C6 Ni3 125.5(9) . .
C8 C7 N8 109.9(12) . .
C7 C8 N7 106.7(12) . .
N9 C11 C12 108.7(9) . .
N9 C11 C10 122.7(10) . .
C12 C11 C10 128.6(10) . .
C13 C12 C11 107.1(10) . .
N10 C13 C12 107.7(9) . .
N10 C13 C14 120.6(9) . .
C12 C13 C14 131.5(10) . .
C13 C14 N11 110.6(9) . .
N12 C15 N11 104.9(8) . .
N12 C15 Ni1 130.9(8) . .
N11 C15 Ni1 123.9(7) . .
C17 C16 N12 107.2(9) . .
C16 C17 N11 107.3(10) . .
N1 C20 C21 108.9(9) . .
N1 C20 C19 123.4(9) . .
C21 C20 C19 127.7(10) . .
C22 C21 C20 105.5(9) . .
N2 C22 C21 109.7(9) . .
N2 C22 C23 119.4(9) . .
C21 C22 C23 130.9(9) . .
N3 C23 C22 110.3(9) . .
N4 C24 N3 106.6(10) . .
N4 C24 Ni2 130.6(9) . .
N3 C24 Ni2 122.6(10) . .
C26 C25 N4 107.6(13) . .
C25 C26 N3 107.3(12) . .
N13 C30 C31 177(3) . .
N14 C32 N14 102(7) 2_676 .
N14 C32 C32 55(5) 2_676 2_676
N14 C32 C32 47(4) . 2_676
N14 C32 C33 73(10) 2_676 .
N14 C32 C33 170(7) . .
C32 C32 C33 127(10) 2_676 .
C32 C33 N14 40(2) . 2_676

loop_
_geom_bond_atom_site_label_1
_geom_bond_atom_site_label_2
_geom_bond_distance
_geom_bond_site_symmetry_2
Ni1 N10 1.852(7) .
Ni1 N1 1.855(8) .
Ni1 C15 1.862(9) .
Ni1 O1 1.938(6) .
Ni2 N2 1.833(8) .
Ni2 N5 1.869(8) .
Ni2 C24 1.879(12) .
Ni2 O1 1.929(6) .
Ni3 N9 1.857(8) .
Ni3 N6 1.858(9) .
Ni3 C6 1.871(12) .
Ni3 O1 1.933(6) .
F1 P1 1.513(14) .
F2 P1 1.434(16) .
F3 P1 1.510(12) .
F4 P1 1.405(15) .
F5 P1 1.513(13) .
F6 P1 1.443(13) .
F7 P2 1.509(13) .
F8 P2 1.431(15) .
F9 P2 1.560(15) .
F10 P2 1.483(18) .
F11 P2 1.516(14) .
F12 P2 1.385(14) .
N1 C20 1.362(11) .
N1 N2 1.385(10) .
N2 C22 1.340(11) .
N3 C24 1.331(12) .
N3 C26 1.376(15) .
N3 C23 1.436(14) .
N4 C24 1.320(14) .
N4 C25 1.380(15) .
N4 C27 1.433(15) .
N5 C2 1.328(12) .
N5 N6 1.367(11) .
N6 C4 1.337(13) .
N7 C6 1.349(13) .
N7 C8 1.376(14) .
N7 C5 1.441(14) .
N8 C6 1.342(14) .
N8 C7 1.365(14) .
N8 C9 1.489(14) .
N9 C11 1.363(12) .
N9 N10 1.369(10) .
N10 C13 1.344(12) .
N11 C15 1.354(12) .
N11 C17 1.393(12) .
N11 C14 1.473(12) .
N12 C15 1.337(12) .
N12 C16 1.392(11) .
N12 C18 1.455(12) .
N13 C30 1.16(4) .
N14 C32 1.05(5) 2_676
N14 C32 1.17(6) .
N14 C33 1.56(9) 2_676
N14 N14 1.72(9) 2_676
O2 S1 1.457(8) .
S1 C29 1.736(16) .
S1 C28 1.767(15) .
C1 C2 1.519(15) .
C2 C3 1.354(14) .
C3 C4 1.400(15) .
C4 C5 1.501(14) .
C7 C8 1.258(17) .
C10 C11 1.514(14) .
C11 C12 1.383(14) .
C12 C13 1.371(13) .
C13 C14 1.471(13) .
C16 C17 1.308(14) .
C19 C20 1.499(14) .
C20 C21 1.393(13) .
C21 C22 1.392(14) .
C22 C23 1.493(14) .
C25 C26 1.298(17) .
C30 C31 1.51(4) .
C32 N14 1.05(5) 2_676
C32 C32 1.41(11) 2_676
C32 C33 1.51(10) .
C33 N14 1.56(9) 2_676
